data_2210171
loop_
_publ_author_name
'Qing-Shan Li'
'Yong-Jian Zhao'
'Feng-Bo Xu'
'Hai-Bin Song'
'Zheng-Zhi Zhang'

_publ_section_title {2-[<i>N</i>-Benzyl-<i>N</i>-(diphenylphosphinomethyl)amino]pyridine}tricarbonylchlororhenium(I)
_journal_coeditor_code CI2144
_journal_issue 9
_journal_name_full 'Acta Crystallographica Section E'
_journal_page_first m2366
_journal_page_last m2367
_journal_paper_doi 10.1107/S160053680603323X
_journal_volume 62
_journal_year 2006
_chemical_formula_iupac '[Re Cl (C25 H23 N2 P) (C O)3]'
_chemical_formula_moiety 'C28 H23 Cl N2 O3 P Re'
_chemical_formula_sum 'C28 H23 Cl N2 O3 P Re'
_chemical_formula_weight 688.10
_chemical_name_systematic
;
{2-[N-Benzyl-N-
(diphenylphosphinomethyl)amino]pyridine}tricarbonylchlororhenium(I)
;
_space_group_IT_number 14
_symmetry_cell_setting monoclinic
_symmetry_space_group_name_Hall '-P 2yn'
_symmetry_space_group_name_H-M 'P 1 21/n 1'
_atom_sites_solution_hydrogens geom
_atom_sites_solution_primary direct
_atom_sites_solution_secondary difmap
_cell_angle_alpha 90.00
_cell_angle_beta 100.204(7)
_cell_angle_gamma 90.00
_cell_formula_units_Z 4
_cell_length_a 10.671(5)
_cell_length_b 20.789(10)
_cell_length_c 12.097(6)
_cell_measurement_reflns_used 888
_cell_measurement_temperature 293(2)
_cell_measurement_theta_max 26.05
_cell_measurement_theta_min 2.80
_cell_volume 2641(2)
_computing_cell_refinement 'SAINT (Bruker, 1999)'
_computing_data_collection 'SMART (Bruker, 1998)'
_computing_data_reduction SAINT
_computing_molecular_graphics 'SHELXTL (Bruker, 1999)'
_computing_publication_material SHELXTL
_computing_structure_refinement 'SHELXL97 (Sheldrick, 1997)'
_computing_structure_solution 'SHELXS97 (Sheldrick, 1997)'
_diffrn_ambient_temperature 293(2)
_diffrn_measured_fraction_theta_full 0.984
_diffrn_measured_fraction_theta_max 0.984
_diffrn_measurement_device_type 'Bruker SMART CCD area-detector'
_diffrn_measurement_method '\f and \w'
_diffrn_radiation_monochromator graphite
_diffrn_radiation_source 'fine-focus sealed tube'
_diffrn_radiation_type MoK\a
_diffrn_radiation_wavelength 0.71073
_diffrn_reflns_av_R_equivalents 0.0384
_diffrn_reflns_av_sigmaI/netI 0.0562
_diffrn_reflns_limit_h_max 12
_diffrn_reflns_limit_h_min -13
_diffrn_reflns_limit_k_max 25
_diffrn_reflns_limit_k_min -12
_diffrn_reflns_limit_l_max 14
_diffrn_reflns_limit_l_min -15
_diffrn_reflns_number 12176
_diffrn_reflns_theta_full 26.37
_diffrn_reflns_theta_max 26.37
_diffrn_reflns_theta_min 1.97
_diffrn_standards_number 0
_exptl_absorpt_coefficient_mu 4.795
_exptl_absorpt_correction_T_max 0.316
_exptl_absorpt_correction_T_min 0.210
_exptl_absorpt_correction_type multi-scan
_exptl_absorpt_process_details '(SADABS; Sheldrick, 1996)'
_exptl_crystal_colour colourless
_exptl_crystal_density_diffrn 1.731
_exptl_crystal_density_method 'not measured'
_exptl_crystal_description Block
_exptl_crystal_F_000 1344
_exptl_crystal_size_max 0.32
_exptl_crystal_size_mid 0.28
_exptl_crystal_size_min 0.24
_refine_diff_density_max 0.817
_refine_diff_density_min -0.854
_refine_ls_extinction_method none
_refine_ls_goodness_of_fit_ref 1.005
_refine_ls_hydrogen_treatment constr
_refine_ls_matrix_type full
_refine_ls_number_parameters 325
_refine_ls_number_reflns 5310
_refine_ls_number_restraints 0
_refine_ls_restrained_S_all 1.005
_refine_ls_R_factor_all 0.0622
_refine_ls_R_factor_gt 0.0348
_refine_ls_shift/su_max 0.002
_refine_ls_shift/su_mean 0.000
_refine_ls_structure_factor_coef Fsqd
_refine_ls_weighting_details 'calc w=1/[\s^2^(Fo^2^)+(0.0261P)^2^] where P=(Fo^2^+2Fc^2^)/3'
_refine_ls_weighting_scheme calc
_refine_ls_wR_factor_gt 0.0624
_refine_ls_wR_factor_ref 0.0688
_reflns_number_gt 3899
_reflns_number_total 5310
_reflns_threshold_expression I>2\s(I)
_cod_data_source_file ci2144.cif
_cod_data_source_block I
_cod_depositor_comments
;
The following automatic conversions were performed:
'_symmetry_cell_setting' value 'Monoclinic' changed to 'monoclinic'
according to '/home/saulius/struct/CIF-dictionaries/cif_core.dic'
dictionary named 'cif_core.dic' version 2.4.1 from 2010-06-29.

Automatic conversion script
Id: cif_fix_enum 1527 2010-12-29 10:47:43Z saulius 

The following automatic conversions were performed:

'_symmetry_cell_setting' value 'Monoclinic' changed to 'monoclinic'
according to /home/saulius/struct/CIF-dictionaries/cif_core.dic
dictionary named 'cif_core.dic' version 2.4.1 from 2010-06-29.

Automatic conversion script
Id: cif_fix_values 1715 2011-07-08 13:25:40Z adriana 
;
_cod_original_sg_symbol_H-M 'P 21/n'
_cod_database_code 2210171
_cod_database_fobs_code 2210171

loop_
_symmetry_equiv_pos_as_xyz
'x, y, z'
'-x+1/2, y+1/2, -z+1/2'
'-x, -y, -z'
'x-1/2, -y-1/2, z-1/2'

loop_
_atom_site_type_symbol
_atom_site_label
_atom_site_fract_x
_atom_site_fract_y
_atom_site_fract_z
_atom_site_U_iso_or_equiv
_atom_site_adp_type
_atom_site_calc_flag
_atom_site_refinement_flags
_atom_site_occupancy
Re Re1 0.66344(2) 0.139995(9) 0.850455(15) 0.03756(8) Uani d . 1
P P1 0.81388(13) 0.12824(6) 0.72245(10) 0.0336(3) Uani d . 1
Cl Cl1 0.84671(14) 0.14717(7) 1.00629(11) 0.0536(4) Uani d . 1
N N1 0.7073(4) 0.24345(19) 0.6438(3) 0.0412(10) Uani d . 1
N N2 0.6921(4) 0.24665(19) 0.8330(3) 0.0434(11) Uani d . 1
O O1 0.4407(4) 0.1458(2) 0.6562(3) 0.0650(12) Uani d . 1
O O2 0.6200(5) -0.0040(2) 0.8747(4) 0.0935(16) Uani d . 1
O O3 0.4755(4) 0.1620(3) 1.0124(4) 0.0884(16) Uani d . 1
C C1 0.5227(5) 0.1439(2) 0.7260(5) 0.0434(13) Uani d . 1
C C2 0.6381(6) 0.0509(3) 0.8667(4) 0.0554(15) Uani d . 1
C C3 0.5463(5) 0.1544(3) 0.9548(4) 0.0488(14) Uani d . 1
C C4 0.9755(5) 0.1031(2) 0.7798(4) 0.0371(11) Uani d . 1
C C5 0.9902(6) 0.0449(3) 0.8362(4) 0.0535(14) Uani d . 1
H H5 0.9185 0.0215 0.8456 0.064 Uiso calc R 1
C C6 1.1097(7) 0.0212(3) 0.8786(5) 0.0713(19) Uani d . 1
H H6 1.1185 -0.0181 0.9160 0.086 Uiso calc R 1
C C7 1.2158(7) 0.0559(4) 0.8654(5) 0.0710(19) Uani d . 1
H H7 1.2967 0.0403 0.8940 0.085 Uiso calc R 1
C C8 1.2020(6) 0.1126(3) 0.8107(5) 0.0583(16) Uani d . 1
H H8 1.2740 0.1359 0.8020 0.070 Uiso calc R 1
C C9 1.0833(5) 0.1366(3) 0.7677(4) 0.0466(13) Uani d . 1
H H9 1.0759 0.1758 0.7301 0.056 Uiso calc R 1
C C10 0.7781(5) 0.0748(2) 0.6020(4) 0.0381(12) Uani d . 1
C C11 0.6803(5) 0.0303(2) 0.5926(4) 0.0470(13) Uani d . 1
H H11 0.6275 0.0297 0.6460 0.056 Uiso calc R 1
C C12 0.6603(6) -0.0135(3) 0.5044(4) 0.0540(15) Uani d . 1
H H12 0.5954 -0.0438 0.4997 0.065 Uiso calc R 1
C C13 0.7358(6) -0.0120(3) 0.4248(4) 0.0592(16) Uani d . 1
H H13 0.7211 -0.0405 0.3647 0.071 Uiso calc R 1
C C14 0.8337(6) 0.0316(3) 0.4332(5) 0.0641(17) Uani d . 1
H H14 0.8861 0.0320 0.3794 0.077 Uiso calc R 1
C C15 0.8548(5) 0.0747(3) 0.5214(4) 0.0552(15) Uani d . 1
H H15 0.9215 0.1040 0.5265 0.066 Uiso calc R 1
C C16 0.8287(5) 0.2092(2) 0.6661(4) 0.0406(12) Uani d . 1
H H16A 0.8888 0.2338 0.7194 0.049 Uiso calc R 1
H H16B 0.8624 0.2060 0.5970 0.049 Uiso calc R 1
C C17 0.6806(5) 0.2782(2) 0.7349(4) 0.0430(13) Uani d . 1
C C18 0.6458(6) 0.3429(2) 0.7269(5) 0.0600(16) Uani d . 1
H H18 0.6309 0.3632 0.6573 0.072 Uiso calc R 1
C C19 0.6338(7) 0.3763(3) 0.8214(6) 0.074(2) Uani d . 1
H H19 0.6112 0.4196 0.8173 0.089 Uiso calc R 1
C C20 0.6555(6) 0.3450(3) 0.9223(6) 0.0660(18) Uani d . 1
H H20 0.6498 0.3672 0.9880 0.079 Uiso calc R 1
C C21 0.6851(6) 0.2818(3) 0.9264(5) 0.0552(15) Uani d . 1
H H21 0.7014 0.2615 0.9959 0.066 Uiso calc R 1
C C22 0.6735(6) 0.2724(3) 0.5314(4) 0.0526(14) Uani d . 1
H H22A 0.7384 0.3034 0.5212 0.063 Uiso calc R 1
H H22B 0.5936 0.2953 0.5265 0.063 Uiso calc R 1
C C23 0.6611(6) 0.2235(3) 0.4387(4) 0.0538(15) Uani d . 1
C C24 0.5553(7) 0.1848(3) 0.4161(5) 0.0740(19) Uani d . 1
H H24 0.4925 0.1876 0.4603 0.089 Uiso calc R 1
C C25 0.5421(9) 0.1418(4) 0.3278(7) 0.099(3) Uani d . 1
H H25 0.4705 0.1155 0.3135 0.119 Uiso calc R 1
C C26 0.6336(12) 0.1372(4) 0.2605(6) 0.110(4) Uani d . 1
H H26 0.6243 0.1079 0.2016 0.132 Uiso calc R 1
C C27 0.7379(10) 0.1763(4) 0.2816(6) 0.103(3) Uani d . 1
H H27 0.7997 0.1741 0.2364 0.123 Uiso calc R 1
C C28 0.7518(7) 0.2193(3) 0.3704(5) 0.0724(19) Uani d . 1
H H28 0.8231 0.2458 0.3842 0.087 Uiso calc R 1

loop_
_atom_site_aniso_label
_atom_site_aniso_U_11
_atom_site_aniso_U_22
_atom_site_aniso_U_33
_atom_site_aniso_U_12
_atom_site_aniso_U_13
_atom_site_aniso_U_23
Re1 0.03523(13) 0.04524(12) 0.03315(11) -0.00425(12) 0.00865(8) -0.00371(10)
P1 0.0327(7) 0.0345(7) 0.0341(6) -0.0022(6) 0.0071(6) -0.0049(5)
Cl1 0.0498(9) 0.0686(9) 0.0408(7) -0.0004(7) 0.0038(6) -0.0069(6)
N1 0.041(3) 0.043(2) 0.041(2) 0.007(2) 0.011(2) 0.0033(19)
N2 0.044(3) 0.046(2) 0.041(2) 0.002(2) 0.007(2) -0.0079(19)
O1 0.041(3) 0.094(3) 0.056(2) -0.008(2) 0.000(2) 0.002(2)
O2 0.124(5) 0.061(3) 0.089(3) -0.033(3) 0.004(3) 0.012(2)
O3 0.055(3) 0.159(5) 0.056(3) 0.011(3) 0.024(2) 0.001(3)
C1 0.037(3) 0.051(3) 0.049(3) -0.012(3) 0.025(3) -0.004(3)
C2 0.057(4) 0.066(4) 0.042(3) -0.007(3) 0.007(3) 0.001(3)
C3 0.039(3) 0.071(4) 0.034(3) -0.008(3) 0.000(3) -0.002(2)
C4 0.035(3) 0.041(3) 0.034(3) 0.004(2) 0.003(2) -0.007(2)
C5 0.048(4) 0.055(3) 0.058(3) 0.004(3) 0.011(3) 0.006(3)
C6 0.081(5) 0.074(5) 0.057(4) 0.034(4) 0.005(4) 0.013(3)
C7 0.051(4) 0.102(6) 0.058(4) 0.026(4) 0.004(3) -0.011(4)
C8 0.041(4) 0.078(4) 0.056(4) 0.000(3) 0.007(3) -0.016(3)
C9 0.040(3) 0.051(3) 0.050(3) 0.003(3) 0.010(3) -0.007(3)
C10 0.043(3) 0.038(3) 0.034(2) 0.007(3) 0.007(2) -0.005(2)
C11 0.044(3) 0.050(3) 0.049(3) 0.000(3) 0.012(3) -0.009(3)
C12 0.052(4) 0.050(3) 0.057(3) -0.004(3) 0.001(3) -0.021(3)
C13 0.071(5) 0.060(4) 0.043(3) 0.010(3) -0.001(3) -0.019(3)
C14 0.070(5) 0.076(4) 0.050(3) 0.010(4) 0.021(3) -0.014(3)
C15 0.053(4) 0.070(4) 0.046(3) -0.009(3) 0.020(3) -0.012(3)
C16 0.039(3) 0.044(3) 0.041(3) 0.001(3) 0.013(2) -0.002(2)
C17 0.035(3) 0.043(3) 0.049(3) 0.002(2) 0.002(3) -0.008(2)
C18 0.071(5) 0.041(3) 0.070(4) 0.008(3) 0.016(3) 0.000(3)
C19 0.091(6) 0.042(3) 0.094(5) 0.011(3) 0.027(4) -0.006(3)
C20 0.068(5) 0.058(4) 0.074(4) 0.002(3) 0.017(4) -0.027(3)
C21 0.060(4) 0.057(4) 0.050(3) -0.002(3) 0.012(3) -0.014(3)
C22 0.053(4) 0.058(3) 0.047(3) 0.004(3) 0.009(3) 0.015(3)
C23 0.068(4) 0.056(4) 0.035(3) 0.009(3) 0.001(3) 0.014(3)
C24 0.084(5) 0.085(5) 0.048(4) -0.003(4) -0.002(4) 0.017(3)
C25 0.128(8) 0.084(5) 0.066(5) -0.019(5) -0.038(5) 0.011(5)
C26 0.179(11) 0.095(7) 0.046(4) 0.025(7) -0.011(6) -0.004(4)
C27 0.151(9) 0.111(7) 0.047(4) 0.049(6) 0.022(5) 0.010(4)
C28 0.082(5) 0.081(5) 0.058(4) 0.017(4) 0.021(4) 0.009(3)

loop_
_atom_type_symbol
_atom_type_description
_atom_type_scat_dispersion_real
_atom_type_scat_dispersion_imag
_atom_type_scat_source
C C 0.0033 0.0016 'International Tables Vol C Tables 4.2.6.8 and 6.1.1.4'
H H 0.0000 0.0000 'International Tables Vol C Tables 4.2.6.8 and 6.1.1.4'
N N 0.0061 0.0033 'International Tables Vol C Tables 4.2.6.8 and 6.1.1.4'
O O 0.0106 0.0060 'International Tables Vol C Tables 4.2.6.8 and 6.1.1.4'
P P 0.1023 0.0942 'International Tables Vol C Tables 4.2.6.8 and 6.1.1.4'
Cl Cl 0.1484 0.1585 'International Tables Vol C Tables 4.2.6.8 and 6.1.1.4'
Re Re -1.0185 7.2310 'International Tables Vol C Tables 4.2.6.8 and 6.1.1.4'

loop_
_geom_angle_atom_site_label_1
_geom_angle_atom_site_label_2
_geom_angle_atom_site_label_3
_geom_angle
_geom_angle_publ_flag
C2 Re1 C1 90.9(2) y
C2 Re1 C3 87.9(2) y
C1 Re1 C3 89.9(2) y
C2 Re1 N2 179.2(2) y
C1 Re1 N2 89.15(18) y
C3 Re1 N2 91.33(19) y
C2 Re1 P1 95.20(17) y
C1 Re1 P1 91.02(14) y
C3 Re1 P1 176.77(16) y
N2 Re1 P1 85.60(10) y
C2 Re1 Cl1 95.09(17) y
C1 Re1 Cl1 173.97(15) y
C3 Re1 Cl1 90.48(16) y
N2 Re1 Cl1 84.82(11) y
P1 Re1 Cl1 88.24(6) y
C4 P1 C10 100.4(2) ?
C4 P1 C16 105.5(2) ?
C10 P1 C16 106.4(2) ?
C4 P1 Re1 118.33(16) ?
C10 P1 Re1 120.20(17) ?
C16 P1 Re1 104.73(15) ?
C17 N1 C16 114.0(4) ?
C17 N1 C22 118.0(4) ?
C16 N1 C22 115.7(4) ?
C17 N2 C21 117.5(5) ?
C17 N2 Re1 124.9(3) ?
C21 N2 Re1 115.0(4) ?
O1 C1 Re1 178.6(4) ?
O2 C2 Re1 178.4(5) ?
O3 C3 Re1 177.8(5) ?
C9 C4 C5 118.1(5) ?
C9 C4 P1 124.7(4) ?
C5 C4 P1 117.1(4) ?
C6 C5 C4 120.8(6) ?
C6 C5 H5 119.6 ?
C4 C5 H5 119.6 ?
C7 C6 C5 119.7(6) ?
C7 C6 H6 120.2 ?
C5 C6 H6 120.2 ?
C8 C7 C6 119.7(6) ?
C8 C7 H7 120.1 ?
C6 C7 H7 120.1 ?
C7 C8 C9 121.1(6) ?
C7 C8 H8 119.5 ?
C9 C8 H8 119.5 ?
C4 C9 C8 120.6(5) ?
C4 C9 H9 119.7 ?
C8 C9 H9 119.7 ?
C15 C10 C11 118.3(5) ?
C15 C10 P1 120.1(4) ?
C11 C10 P1 121.5(4) ?
C10 C11 C12 120.8(5) ?
C10 C11 H11 119.6 ?
C12 C11 H11 119.6 ?
C13 C12 C11 119.9(5) ?
C13 C12 H12 120.1 ?
C11 C12 H12 120.1 ?
C12 C13 C14 120.1(5) ?
C12 C13 H13 120.0 ?
C14 C13 H13 120.0 ?
C13 C14 C15 120.2(5) ?
C13 C14 H14 119.9 ?
C15 C14 H14 119.9 ?
C10 C15 C14 120.8(6) ?
C10 C15 H15 119.6 ?
C14 C15 H15 119.6 ?
N1 C16 P1 112.6(3) ?
N1 C16 H16A 109.1 ?
P1 C16 H16A 109.1 ?
N1 C16 H16B 109.1 ?
P1 C16 H16B 109.1 ?
H16A C16 H16B 107.8 ?
N2 C17 N1 116.6(4) ?
N2 C17 C18 121.0(5) ?
N1 C17 C18 122.4(5) ?
C19 C18 C17 119.8(6) ?
C19 C18 H18 120.1 ?
C17 C18 H18 120.1 ?
C18 C19 C20 118.7(6) ?
C18 C19 H19 120.7 ?
C20 C19 H19 120.7 ?
C21 C20 C19 119.9(6) ?
C21 C20 H20 120.1 ?
C19 C20 H20 120.1 ?
C20 C21 N2 122.7(6) ?
C20 C21 H21 118.7 ?
N2 C21 H21 118.7 ?
N1 C22 C23 112.9(4) ?
N1 C22 H22A 109.0 ?
C23 C22 H22A 109.0 ?
N1 C22 H22B 109.0 ?
C23 C22 H22B 109.0 ?
H22A C22 H22B 107.8 ?
C24 C23 C28 118.8(6) ?
C24 C23 C22 120.4(6) ?
C28 C23 C22 120.7(6) ?
C23 C24 C25 120.1(7) ?
C23 C24 H24 120.0 ?
C25 C24 H24 120.0 ?
C26 C25 C24 120.9(9) ?
C26 C25 H25 119.5 ?
C24 C25 H25 119.5 ?
C27 C26 C25 119.2(8) ?
C27 C26 H26 120.4 ?
C25 C26 H26 120.4 ?
C26 C27 C28 120.0(9) ?
C26 C27 H27 120.0 ?
C28 C27 H27 120.0 ?
C23 C28 C27 121.0(8) ?
C23 C28 H28 119.5 ?
C27 C28 H28 119.5 ?

loop_
_geom_bond_atom_site_label_1
_geom_bond_atom_site_label_2
_geom_bond_distance
_geom_bond_publ_flag
Re1 C2 1.887(6) y
Re1 C1 1.931(6) y
Re1 C3 1.950(6) y
Re1 N2 2.253(4) y
Re1 P1 2.4321(15) y
Re1 Cl1 2.4687(16) y
P1 C4 1.818(5) ?
P1 C10 1.818(5) ?
P1 C16 1.834(5) ?
N1 C17 1.389(6) ?
N1 C16 1.460(6) ?
N1 C22 1.472(6) ?
N2 C17 1.342(6) ?
N2 C21 1.358(6) ?
O1 C1 1.103(6) ?
O2 C2 1.165(7) ?
O3 C3 1.126(6) ?
C4 C9 1.374(7) ?
C4 C5 1.384(7) ?
C5 C6 1.378(8) ?
C5 H5 0.93 ?
C6 C7 1.376(9) ?
C6 H6 0.93 ?
C7 C8 1.347(9) ?
C7 H7 0.93 ?
C8 C9 1.375(7) ?
C8 H8 0.93 ?
C9 H9 0.93 ?
C10 C15 1.380(6) ?
C10 C11 1.384(7) ?
C11 C12 1.390(7) ?
C11 H11 0.93 ?
C12 C13 1.361(7) ?
C12 H12 0.93 ?
C13 C14 1.373(8) ?
C13 H13 0.93 ?
C14 C15 1.381(7) ?
C14 H14 0.93 ?
C15 H15 0.93 ?
C16 H16A 0.97 ?
C16 H16B 0.97 ?
C17 C18 1.393(7) ?
C18 C19 1.363(8) ?
C18 H18 0.93 ?
C19 C20 1.366(9) ?
C19 H19 0.93 ?
C20 C21 1.351(7) ?
C20 H20 0.93 ?
C21 H21 0.93 ?
C22 C23 1.501(7) ?
C22 H22A 0.97 ?
C22 H22B 0.97 ?
C23 C24 1.374(8) ?
C23 C28 1.382(8) ?
C24 C25 1.381(10) ?
C24 H24 0.93 ?
C25 C26 1.381(13) ?
C25 H25 0.93 ?
C26 C27 1.366(12) ?
C26 H26 0.93 ?
C27 C28 1.384(10) ?
C27 H27 0.93 ?
C28 H28 0.93 ?

loop_
_geom_torsion_atom_site_label_1
_geom_torsion_atom_site_label_2
_geom_torsion_atom_site_label_3
_geom_torsion_atom_site_label_4
_geom_torsion
C10 P1 C4 C9 103.0(4)
C16 P1 C4 C9 -7.4(5)
Re1 P1 C4 C9 -124.1(4)
C10 P1 C4 C5 -74.7(4)
C16 P1 C4 C5 174.9(4)
Re1 P1 C4 C5 58.2(4)
C9 C4 C5 C6 -0.2(8)
P1 C4 C5 C6 177.6(4)
C4 C5 C6 C7 0.4(9)
C5 C6 C7 C8 -0.2(9)
C6 C7 C8 C9 0.0(9)
C5 C4 C9 C8 0.0(7)
P1 C4 C9 C8 -177.7(4)
C7 C8 C9 C4 0.2(8)
C4 P1 C10 C15 -57.0(5)
C16 P1 C10 C15 52.7(5)
Re1 P1 C10 C15 171.3(4)
C4 P1 C10 C11 118.1(4)
C16 P1 C10 C11 -132.2(4)
Re1 P1 C10 C11 -13.6(5)
C15 C10 C11 C12 0.1(8)
P1 C10 C11 C12 -175.1(4)
C10 C11 C12 C13 -1.3(8)
C11 C12 C13 C14 1.7(9)
C12 C13 C14 C15 -1.0(9)
C11 C10 C15 C14 0.6(8)
P1 C10 C15 C14 175.8(4)
C13 C14 C15 C10 -0.1(9)
C17 N1 C16 P1 88.9(4)
C22 N1 C16 P1 -129.5(4)
C4 P1 C16 N1 -164.7(3)
C10 P1 C16 N1 89.2(4)
Re1 P1 C16 N1 -39.1(3)
C21 N2 C17 N1 170.5(5)
Re1 N2 C17 N1 -28.8(6)
C21 N2 C17 C18 -8.4(8)
Re1 N2 C17 C18 152.3(4)
C16 N1 C17 N2 -50.2(6)
C22 N1 C17 N2 169.1(4)
C16 N1 C17 C18 128.6(5)
C22 N1 C17 C18 -12.1(8)
N2 C17 C18 C19 5.7(9)
N1 C17 C18 C19 -173.2(6)
C17 C18 C19 C20 -0.5(10)
C18 C19 C20 C21 -1.6(11)
C19 C20 C21 N2 -1.4(10)
C17 N2 C21 C20 6.4(8)
Re1 N2 C21 C20 -156.2(5)
C17 N1 C22 C23 -158.9(5)
C16 N1 C22 C23 61.1(6)
N1 C22 C23 C24 75.9(7)
N1 C22 C23 C28 -108.1(6)
C28 C23 C24 C25 1.3(9)
C22 C23 C24 C25 177.4(5)
C23 C24 C25 C26 -0.6(11)
C24 C25 C26 C27 -0.5(13)
C25 C26 C27 C28 0.8(13)
C24 C23 C28 C27 -1.0(9)
C22 C23 C28 C27 -177.1(6)
C26 C27 C28 C23 0.0(11)
